data_7129332
loop_
_publ_author_name
'Sato, Yuta'
'Matsuzaki, Tsuyoshi'
'Takehara, Tsunayoshi'
'Sako, Makoto'
'Suzuki, Takeyuki'
'Arisawa, Mitsuhiro'

_publ_section_title
;
 Doubleisomerization / cycloisomerization / aromatization of
 1-(allyloxy)-2-(cyclopropylmethyl)benzenes to give
 2-ethyl-3-isopropylbenzofurans using multitasking single rhodium catalyst
;
_journal_name_full 'Chemical Communications'
_journal_paper_doi 10.1039/D1CC06163A
_journal_year 2021
_chemical_formula_moiety 'C20 H23 N O2 S'
_chemical_formula_sum 'C20 H23 N O2 S'
_chemical_formula_weight 341.45
_space_group_crystal_system triclinic
_space_group_IT_number 2
_space_group_name_Hall '-P 1'
_space_group_name_H-M_alt 'P -1'
_atom_sites_solution_hydrogens geom
_atom_sites_solution_primary dual
_audit_creation_date 2021-09-29
_audit_creation_method
;
Olex2 1.3
(compiled 2020.11.12 svn.r5f609507 for OlexSys, GUI svn.r6272)
;
_audit_update_record
;
2021-10-20 deposited with the CCDC.	2021-12-01 downloaded from the CCDC.
;
_cell_angle_alpha 70.9170(10)
_cell_angle_beta 82.7930(10)
_cell_angle_gamma 79.8760(10)
_cell_formula_units_Z 4
_cell_length_a 9.56190(10)
_cell_length_b 11.8973(2)
_cell_length_c 17.1330(3)
_cell_measurement_reflns_used 19171
_cell_measurement_temperature 103.15
_cell_measurement_theta_max 75.4350
_cell_measurement_theta_min 3.9480
_cell_volume 1808.43(5)
_computing_cell_refinement 'CrysAlisPro 1.171.41.93a (Rigaku OD, 2020)'
_computing_data_collection 'CrysAlisPro 1.171.41.93a (Rigaku OD, 2020)'
_computing_data_reduction 'CrysAlisPro 1.171.41.93a (Rigaku OD, 2020)'
_computing_molecular_graphics 'Olex2 1.3 (Dolomanov et al., 2009)'
_computing_publication_material 'Olex2 1.3 (Dolomanov et al., 2009)'
_computing_structure_refinement 'SHELXL 2018/3 (Sheldrick, 2015)'
_computing_structure_solution 'SHELXT 2018/2 (Sheldrick, 2018)'
_diffrn_ambient_temperature 103.15
_diffrn_detector 'Rigaku HyPix-6000 area detector'
_diffrn_detector_area_resol_mean 10.0
_diffrn_detector_type 'HPC area detector'
_diffrn_measured_fraction_theta_full 0.996
_diffrn_measured_fraction_theta_max 0.977
_diffrn_measurement_details
;
List of Runs (angles in degrees, time in seconds):

  # Type    Start    End  Width  t~exp~   \w     \q     \k     \f   Frames
#--------------------------------------------------------------------------
  1  \w   -124.00  -1.00   0.50    0.50    --  -35.00 -60.00-142.00  246
  2  \w    -68.00  54.00   0.50    0.50    --  -35.00  60.00  -3.00  244
  3  \w     10.00 133.00   0.50    0.50    --   43.60  60.00  -3.00  246
  4  \w    -46.00  78.00   0.50    0.50    --   43.60 -60.00-142.00  248
  5  \w     76.00 199.00   0.50    0.50    --  109.30  60.00  -3.00  246
  6  \w     20.00 144.00   0.50    0.50    --  109.30 -60.00-142.00  248
  7  \w   -124.00 -76.00   0.50    0.50    --  -35.00 -77.00  60.00   96
  8  \w    -39.00   9.00   0.50    0.50    --  -35.00 -82.00 -90.00   96
  9  \w   -124.00 -76.00   0.50    0.50    --  -35.00 -77.00 120.00   96
 10  \w     81.00 133.00   0.50    0.50    --   43.60  82.00 150.00  104
 11  \w      2.00  48.00   0.50    0.50    --   43.60  77.00 150.00   92
 12  \w      2.00  48.00   0.50    0.50    --   43.60  77.00 -60.00   92
 13  \w      2.00  48.00   0.50    0.50    --   43.60  77.00-150.00   92
 14  \w      2.00  48.00   0.50    0.50    --   43.60  77.00 120.00   92
 15  \w      2.00  48.00   0.50    0.50    --   43.60  77.00 -90.00   92
 16  \w     81.00 133.00   0.50    0.50    --   43.60  82.00  60.00  104
 17  \w      2.00  48.00   0.50    0.50    --   43.60  77.00  90.00   92
 18  \w     20.00 154.00   0.50    0.50    --  109.30 -82.00 -30.00  268
 19  \w     20.00 154.00   0.50    0.50    --  109.30 -82.00 120.00  268
 20  \w     66.00 199.00   0.50    0.50    --  109.30  38.00  41.79  266
 21  \w     20.00 154.00   0.50    0.50    --  109.30 -82.00   0.00  268
 22  \w     20.00 154.00   0.50    0.50    --  109.30 -82.00-150.00  268
 23  \w     20.00 154.00   0.50    0.50    --  109.30 -82.00  60.00  268
 24  \w     20.00 154.00   0.50    0.50    --  109.30 -82.00 -90.00  268
 25  \w     20.00 199.00   0.50    0.50    --  109.30  15.00-180.00  358
 26  \w     70.00 199.00   0.50    0.50    --  109.30  45.00 -60.00  258
 27  \w     72.00 199.00   0.50    0.50    --  109.30  46.00-147.29  254
 28  \w     82.00 199.00   0.50    0.50    --  109.30  82.00 -90.00  234
 29  \w     20.00 154.00   0.50    0.50    --  109.30 -82.00 150.00  268
 30  \w     20.00 144.00   0.50    0.50    --  109.30 -61.00  30.00  248
 31  \w    -46.00  77.00   0.50    0.50    --   43.60 -57.00  60.00  246
 32  \w     81.00 133.00   0.50    0.50    --   43.60  82.00-120.00  104
;
_diffrn_measurement_device 'four-circle diffractometer'
_diffrn_measurement_device_type 'Rigaku XtaLAB PRO'
_diffrn_measurement_method '\w scans'
_diffrn_orient_matrix_type 'CrysAlisPro convention (1999,Acta A55,543-557)'
_diffrn_orient_matrix_UB_11 0.1418346000
_diffrn_orient_matrix_UB_12 -0.0730248000
_diffrn_orient_matrix_UB_13 -0.0198702000
_diffrn_orient_matrix_UB_21 0.0705447000
_diffrn_orient_matrix_UB_22 0.0317335000
_diffrn_orient_matrix_UB_23 0.0646159000
_diffrn_orient_matrix_UB_31 -0.0428444000
_diffrn_orient_matrix_UB_32 -0.1132711000
_diffrn_orient_matrix_UB_33 0.0673153000
_diffrn_radiation_monochromator 'multi-layer mirror optics'
_diffrn_radiation_probe x-ray
_diffrn_radiation_type CuK\a
_diffrn_radiation_wavelength 1.54184
_diffrn_reflns_av_R_equivalents 0.0212
_diffrn_reflns_av_unetI/netI 0.0158
_diffrn_reflns_Laue_measured_fraction_full 0.996
_diffrn_reflns_Laue_measured_fraction_max 0.977
_diffrn_reflns_limit_h_max 11
_diffrn_reflns_limit_h_min -12
_diffrn_reflns_limit_k_max 14
_diffrn_reflns_limit_k_min -14
_diffrn_reflns_limit_l_max 21
_diffrn_reflns_limit_l_min -21
_diffrn_reflns_number 34553
_diffrn_reflns_point_group_measured_fraction_full 0.996
_diffrn_reflns_point_group_measured_fraction_max 0.977
_diffrn_reflns_theta_full 67.684
_diffrn_reflns_theta_max 75.671
_diffrn_reflns_theta_min 3.973
_diffrn_source 'rotating anode X-ray generator'
_diffrn_source_type micromax007
_exptl_absorpt_coefficient_mu 1.673
_exptl_absorpt_correction_T_max 1.000
_exptl_absorpt_correction_T_min 0.600
_exptl_absorpt_correction_type gaussian
_exptl_absorpt_process_details
;
CrysAlisPro 1.171.41.93a (Rigaku Oxford Diffraction, 2020)
Numerical absorption correction based on gaussian integration over
a multifaceted crystal model
Empirical absorption correction using spherical harmonics,
implemented in SCALE3 ABSPACK scaling algorithm.
;
_exptl_crystal_colour 'clear colourless'
_exptl_crystal_colour_lustre clear
_exptl_crystal_colour_primary colourless
_exptl_crystal_density_diffrn 1.254
_exptl_crystal_description plate
_exptl_crystal_F_000 728
_exptl_crystal_size_max 0.19
_exptl_crystal_size_mid 0.16
_exptl_crystal_size_min 0.09
_refine_diff_density_max 0.466
_refine_diff_density_min -0.403
_refine_diff_density_rms 0.042
_refine_ls_extinction_method none
_refine_ls_goodness_of_fit_ref 1.068
_refine_ls_hydrogen_treatment constr
_refine_ls_matrix_type full
_refine_ls_number_parameters 461
_refine_ls_number_reflns 7332
_refine_ls_number_restraints 3
_refine_ls_restrained_S_all 1.070
_refine_ls_R_factor_all 0.0389
_refine_ls_R_factor_gt 0.0371
_refine_ls_shift/su_max 0.001
_refine_ls_shift/su_mean 0.000
_refine_ls_structure_factor_coef Fsqd
_refine_ls_weighting_details 'w=1/[\s^2^(Fo^2^)+(0.0469P)^2^+0.8334P] where P=(Fo^2^+2Fc^2^)/3'
_refine_ls_weighting_scheme calc
_refine_ls_wR_factor_gt 0.0979
_refine_ls_wR_factor_ref 0.0991
_reflns_Friedel_coverage 0.000
_reflns_number_gt 6858
_reflns_number_total 7332
_reflns_threshold_expression 'I > 2\s(I)'
_cod_data_source_file d1cc06163a3.cif
_cod_data_source_block ntsp_1
_cod_database_code 7129332
_shelx_shelxl_version_number 2018/3
_chemical_oxdiff_formula 'C40 H46 N2 S2 O4'
_chemical_oxdiff_usercomment '-170oC, grease, MicroMount'
_shelx_space_group_comment
;
The symmetry employed for this shelxl refinement is uniquely defined
by the following loop, which should always be used as a source of
symmetry information in preference to the above space-group names.
They are only intended as comments.
;
_shelx_estimated_absorpt_t_max 0.864
_shelx_estimated_absorpt_t_min 0.742
_reflns_odcompleteness_completeness 99.58
_reflns_odcompleteness_iscentric 1
_reflns_odcompleteness_theta 68.13
_olex2_refinement_description
;
1. Fixed Uiso
 At 1.2 times of:
  All C(H) groups, All C(H,H) groups
 At 1.5 times of:
  All C(H,H,H) groups, All C(H,H,H,H,H,H) groups
2. Rigid body (RIGU) restrains
 C37, C36
 with sigma for 1-2 distances of 0.001 and sigma for 1-3 distances of 0.001
3. Others
 Sof(H13D)=Sof(H13E)=Sof(H13F)=Sof(C12A)=Sof(H12A)=Sof(C14A)=Sof(H14D)=
 Sof(H14E)=Sof(H14F)=1-FVAR(1)
 Sof(H13A)=Sof(H13B)=Sof(H13C)=Sof(C12)=Sof(H12)=Sof(C14)=Sof(H14A)=Sof(H14B)=
 Sof(H14C)=FVAR(1)
4.a Ternary CH refined with riding coordinates:
 C42(H42), C12(H12), C12A(H12A)
4.b Secondary CH2 refined with riding coordinates:
 C10(H10A,H10B), C40(H40A,H40B)
4.c Aromatic/amide H refined with riding coordinates:
 C9(H9), C23(H23), C22(H22), C8(H8), C19(H19), C39(H39), C49(H49), C20(H20),
 C6(H6), C7(H7), C52(H52), C50(H50), C53(H53), C37(H37), C38(H38), C36(H36)
4.d Idealised Me refined as rotating group:
 C11(H11A,H11B,H11C), C24(H24A,H24B,H24C), C13(H13A,H13B,H13C), C13(H13D,H13E,
 H13F), C43(H43A,H43B,H43C), C54(H54A,H54B,H54C), C44(H44A,H44B,H44C), C41(H41A,
 H41B,H41C), C14(H14A,H14B,H14C), C14A(H14D,H14E,H14F)
;
_olex2_submission_special_instructions 'No special instructions were received'
_oxdiff_exptl_absorpt_empirical_details
;
Empirical correction (ABSPACK) includes:
- Absorption correction using spherical harmonics
- Frame scaling
;
_oxdiff_exptl_absorpt_empirical_full_max 1.257
_oxdiff_exptl_absorpt_empirical_full_min 0.876

loop_
_space_group_symop_operation_xyz
'x, y, z'
'-x, -y, -z'

loop_
_atom_site_label
_atom_site_type_symbol
_atom_site_fract_x
_atom_site_fract_y
_atom_site_fract_z
_atom_site_U_iso_or_equiv
_atom_site_adp_type
_atom_site_occupancy
_atom_site_site_symmetry_order
_atom_site_calc_flag
_atom_site_refinement_flags_posn
_atom_site_refinement_flags_adp
_atom_site_refinement_flags_occupancy
_atom_site_disorder_assembly
_atom_site_disorder_group
S15 S 0.59504(3) 0.76680(3) 0.09923(2) 0.02295(9) Uani 1 1 d . . . . .
S45 S 0.24400(4) 1.28909(3) 0.40798(2) 0.03038(10) Uani 1 1 d . . . . .
O17 O 0.67808(10) 0.65620(9) 0.09533(6) 0.0273(2) Uani 1 1 d . . . . .
O16 O 0.62068(11) 0.87629(9) 0.03678(6) 0.0301(2) Uani 1 1 d . . . . .
O47 O 0.39207(12) 1.26665(10) 0.42172(7) 0.0368(3) Uani 1 1 d . . . . .
O46 O 0.14584(13) 1.22421(10) 0.46880(7) 0.0390(3) Uani 1 1 d . . . . .
N1 N 0.62265(12) 0.78114(10) 0.18972(7) 0.0238(2) Uani 1 1 d . . . . .
N31 N 0.23424(14) 1.25867(11) 0.32034(8) 0.0316(3) Uani 1 1 d . . . . .
C5 C 0.62841(13) 0.68127(13) 0.26316(8) 0.0240(3) Uani 1 1 d . . . . .
C18 C 0.41417(14) 0.75213(12) 0.10647(8) 0.0230(3) Uani 1 1 d . . . . .
C9 C 0.67246(14) 0.55967(13) 0.27401(9) 0.0270(3) Uani 1 1 d . . . . .
H9 H 0.699880 0.530414 0.228143 0.032 Uiso 1 1 calc R U . . .
C4 C 0.58507(14) 0.72679(14) 0.33003(9) 0.0282(3) Uani 1 1 d . . . . .
C23 C 0.31184(15) 0.85379(13) 0.09227(9) 0.0286(3) Uani 1 1 d . . . . .
H23 H 0.338862 0.931599 0.077612 0.034 Uiso 1 1 calc R U . . .
C35 C 0.33742(17) 1.28634(13) 0.25270(9) 0.0312(3) Uani 1 1 d . . . . .
C2 C 0.56896(15) 0.88753(13) 0.21318(9) 0.0282(3) Uani 1 1 d . . . . .
C21 C 0.12803(15) 0.72581(13) 0.12095(9) 0.0286(3) Uani 1 1 d . . . . .
C22 C 0.16965(15) 0.83935(13) 0.09991(10) 0.0308(3) Uani 1 1 d . . . . .
H22 H 0.098855 0.908271 0.090628 0.037 Uiso 1 1 calc R U . . .
C8 C 0.67453(15) 0.48295(14) 0.35493(9) 0.0315(3) Uani 1 1 d . . . . .
H8 H 0.702758 0.399145 0.364735 0.038 Uiso 1 1 calc R U . . .
C51 C 0.08449(16) 1.68827(14) 0.34266(10) 0.0321(3) Uani 1 1 d . . . . .
C19 C 0.37591(15) 0.63802(12) 0.12687(9) 0.0290(3) Uani 1 1 d . . . . .
H19 H 0.446813 0.569172 0.136043 0.035 Uiso 1 1 calc R U . . .
C48 C 0.18359(15) 1.44363(13) 0.38496(9) 0.0273(3) Uani 1 1 d . . . . .
C3 C 0.54597(15) 0.85605(14) 0.29668(10) 0.0316(3) Uani 1 1 d . . . . .
C39 C 0.47888(18) 1.30361(13) 0.24953(10) 0.0345(3) Uani 1 1 d . . . . .
H39 H 0.521679 1.297818 0.298092 0.041 Uiso 1 1 calc R U . . .
C49 C 0.27872(16) 1.52573(14) 0.35072(10) 0.0328(3) Uani 1 1 d . . . . .
H49 H 0.377122 1.498838 0.341495 0.039 Uiso 1 1 calc R U . . .
C20 C 0.23345(16) 0.62604(13) 0.13361(10) 0.0315(3) Uani 1 1 d . . . . .
H20 H 0.206896 0.548238 0.147144 0.038 Uiso 1 1 calc R U . . .
C6 C 0.59127(16) 0.64743(15) 0.41057(9) 0.0339(3) Uani 1 1 d . . . . .
H6 H 0.565131 0.676146 0.456760 0.041 Uiso 1 1 calc R U . . .
C34 C 0.27202(18) 1.29198(13) 0.18198(9) 0.0345(3) Uani 1 1 d . . . . .
C7 C 0.63592(16) 0.52662(16) 0.42220(9) 0.0362(3) Uani 1 1 d . . . . .
H7 H 0.640465 0.472237 0.476896 0.043 Uiso 1 1 calc R U . . .
C10 C 0.56737(17) 1.01170(13) 0.15277(11) 0.0345(3) Uani 1 1 d . . . . .
H10A H 0.508184 1.070238 0.177555 0.041 Uiso 1 1 calc R U . . .
H10B H 0.523763 1.016097 0.102217 0.041 Uiso 1 1 calc R U . . .
C52 C -0.00850(16) 1.60438(15) 0.37751(11) 0.0372(4) Uani 1 1 d . . . . .
H52 H -0.106970 1.631341 0.386433 0.045 Uiso 1 1 calc R U . . .
C33 C 0.12732(18) 1.26812(14) 0.20726(10) 0.0355(3) Uani 1 1 d . . . . .
C50 C 0.22800(16) 1.64716(14) 0.33027(10) 0.0347(3) Uani 1 1 d . . . . .
H50 H 0.292739 1.703673 0.307247 0.042 Uiso 1 1 calc R U . . .
C53 C 0.03968(16) 1.48261(14) 0.39939(10) 0.0349(3) Uani 1 1 d . . . . .
H53 H -0.024642 1.426129 0.423999 0.042 Uiso 1 1 calc R U . . .
C37 C 0.4900(2) 1.33776(14) 0.10125(10) 0.0424(4) Uani 1 1 d . . . . .
H37 H 0.543329 1.357248 0.049145 0.051 Uiso 1 1 calc R U . . .
C38 C 0.5544(2) 1.32946(14) 0.17300(11) 0.0397(4) Uani 1 1 d . . . . .
H38 H 0.650916 1.341807 0.168693 0.048 Uiso 1 1 calc R U . . .
C11 C 0.71804(18) 1.04537(14) 0.12922(11) 0.0381(4) Uani 1 1 d . . . . .
H11A H 0.712815 1.128435 0.092368 0.057 Uiso 1 1 calc R U . . .
H11B H 0.774735 0.991295 0.100817 0.057 Uiso 1 1 calc R U . . .
H11C H 0.762878 1.037887 0.179412 0.057 Uiso 1 1 calc R U . . .
C36 C 0.3517(2) 1.31814(14) 0.10546(10) 0.0397(4) Uani 1 1 d . . . . .
H36 H 0.310212 1.322276 0.056842 0.048 Uiso 1 1 calc R U . . .
C32 C 0.10372(17) 1.25281(14) 0.28944(10) 0.0343(3) Uani 1 1 d . . . . .
C40 C -0.02957(18) 1.22367(16) 0.34346(11) 0.0412(4) Uani 1 1 d . . . . .
H40A H -0.112537 1.256772 0.309446 0.049 Uiso 1 1 calc R U . . .
H40B H -0.040286 1.263555 0.386759 0.049 Uiso 1 1 calc R U . . .
C24 C -0.02645(16) 0.71136(15) 0.13046(11) 0.0382(4) Uani 1 1 d . . . . .
H24A H -0.058125 0.684946 0.189432 0.057 Uiso 1 1 calc R U . . .
H24B H -0.039481 0.651240 0.105255 0.057 Uiso 1 1 calc R U . . .
H24C H -0.082695 0.788443 0.102909 0.057 Uiso 1 1 calc R U . . .
C13 C 0.61559(19) 0.97910(15) 0.37628(11) 0.0399(4) Uani 1 1 d . . . . .
H13A H 0.579716 1.040027 0.403776 0.060 Uiso 0.805(11) 1 calc R U P A 1
H13B H 0.685750 1.010157 0.330852 0.060 Uiso 0.805(11) 1 calc R U P A 1
H13C H 0.660639 0.906315 0.416312 0.060 Uiso 0.805(11) 1 calc R U P A 1
H13D H 0.708207 0.929130 0.388240 0.060 Uiso 0.195(11) 1 calc R U P A 2
H13E H 0.580857 1.012268 0.421663 0.060 Uiso 0.195(11) 1 calc R U P A 2
H13F H 0.625844 1.044964 0.324544 0.060 Uiso 0.195(11) 1 calc R U P A 2
C42 C 0.02072(19) 1.25430(15) 0.15365(11) 0.0401(4) Uani 1 1 d . . . . .
H42 H -0.066463 1.231388 0.190291 0.048 Uiso 1 1 calc R U . . .
C43 C 0.0788(2) 1.15248(16) 0.11700(11) 0.0432(4) Uani 1 1 d . . . . .
H43A H 0.164192 1.172507 0.080342 0.065 Uiso 1 1 calc R U . . .
H43B H 0.006220 1.141982 0.085323 0.065 Uiso 1 1 calc R U . . .
H43C H 0.103020 1.077757 0.161866 0.065 Uiso 1 1 calc R U . . .
C12 C 0.4924(3) 0.9493(4) 0.3419(2) 0.0308(6) Uani 0.805(11) 1 d . . P A 1
H12 H 0.450583 1.024585 0.300263 0.037 Uiso 0.805(11) 1 calc R U P A 1
C54 C 0.0283(2) 1.82009(15) 0.32008(12) 0.0441(4) Uani 1 1 d . . . . .
H54A H -0.048376 1.838842 0.282890 0.066 Uiso 1 1 calc R U . . .
H54B H 0.105365 1.866688 0.292213 0.066 Uiso 1 1 calc R U . . .
H54C H -0.008680 1.840714 0.370418 0.066 Uiso 1 1 calc R U . . .
C44 C -0.0237(2) 1.37139(17) 0.08658(12) 0.0523(5) Uani 1 1 d . . . . .
H44A H -0.065270 1.433423 0.112210 0.078 Uiso 1 1 calc R U . . .
H44B H -0.094409 1.359382 0.054390 0.078 Uiso 1 1 calc R U . . .
H44C H 0.059857 1.396881 0.049879 0.078 Uiso 1 1 calc R U . . .
C41 C -0.0305(2) 1.08998(19) 0.38478(15) 0.0595(5) Uani 1 1 d . . . . .
H41A H -0.018220 1.049552 0.342367 0.089 Uiso 1 1 calc R U . . .
H41B H -0.121433 1.076508 0.417207 0.089 Uiso 1 1 calc R U . . .
H41C H 0.047665 1.057441 0.421479 0.089 Uiso 1 1 calc R U . . .
C14 C 0.3745(3) 0.9087(4) 0.4099(3) 0.0421(9) Uani 0.805(11) 1 d . . P A 1
H14A H 0.414965 0.840719 0.455205 0.063 Uiso 0.805(11) 1 calc R U P A 1
H14B H 0.300472 0.884024 0.386935 0.063 Uiso 0.805(11) 1 calc R U P A 1
H14C H 0.332692 0.975352 0.431079 0.063 Uiso 0.805(11) 1 calc R U P A 1
C12A C 0.5144(19) 0.9062(16) 0.3680(11) 0.038(3) Uani 0.195(11) 1 d . . P A 2
H12A H 0.521356 0.834270 0.418667 0.046 Uiso 0.195(11) 1 calc R U P A 2
C14A C 0.3596(13) 0.9570(15) 0.3669(12) 0.045(3) Uani 0.195(11) 1 d . . P A 2
H14D H 0.333849 0.995289 0.410410 0.067 Uiso 0.195(11) 1 calc R U P A 2
H14E H 0.302558 0.892177 0.376775 0.067 Uiso 0.195(11) 1 calc R U P A 2
H14F H 0.341161 1.016734 0.312867 0.067 Uiso 0.195(11) 1 calc R U P A 2

loop_
_atom_site_aniso_label
_atom_site_aniso_U_11
_atom_site_aniso_U_22
_atom_site_aniso_U_33
_atom_site_aniso_U_23
_atom_site_aniso_U_13
_atom_site_aniso_U_12
S15 0.02116(16) 0.02583(17) 0.02309(16) -0.00919(13) -0.00196(11) -0.00336(12)
S45 0.0348(2) 0.03117(19) 0.02615(17) -0.01112(14) -0.00628(14) -0.00036(14)
O17 0.0246(5) 0.0328(5) 0.0276(5) -0.0152(4) -0.0030(4) 0.0002(4)
O16 0.0291(5) 0.0318(5) 0.0274(5) -0.0043(4) -0.0012(4) -0.0093(4)
O47 0.0371(6) 0.0424(6) 0.0319(5) -0.0154(5) -0.0108(4) 0.0052(5)
O46 0.0470(7) 0.0360(6) 0.0314(6) -0.0071(5) -0.0016(5) -0.0064(5)
N1 0.0239(5) 0.0244(6) 0.0252(6) -0.0108(5) -0.0021(4) -0.0032(4)
N31 0.0367(7) 0.0311(6) 0.0304(6) -0.0149(5) -0.0068(5) -0.0003(5)
C5 0.0183(6) 0.0314(7) 0.0244(6) -0.0105(5) -0.0014(5) -0.0057(5)
C18 0.0226(6) 0.0243(6) 0.0230(6) -0.0081(5) -0.0027(5) -0.0039(5)
C9 0.0222(6) 0.0315(7) 0.0282(7) -0.0100(6) -0.0019(5) -0.0048(5)
C4 0.0212(6) 0.0411(8) 0.0280(7) -0.0170(6) 0.0007(5) -0.0089(6)
C23 0.0271(7) 0.0222(6) 0.0356(7) -0.0070(6) -0.0036(6) -0.0042(5)
C35 0.0433(8) 0.0218(7) 0.0296(7) -0.0118(6) -0.0072(6) 0.0030(6)
C2 0.0237(6) 0.0289(7) 0.0380(8) -0.0185(6) -0.0014(6) -0.0042(5)
C21 0.0250(7) 0.0320(7) 0.0315(7) -0.0122(6) -0.0033(5) -0.0062(6)
C22 0.0246(7) 0.0256(7) 0.0415(8) -0.0109(6) -0.0043(6) 0.0000(5)
C8 0.0229(7) 0.0332(8) 0.0344(8) -0.0043(6) -0.0026(6) -0.0052(6)
C51 0.0328(8) 0.0332(8) 0.0348(8) -0.0169(6) -0.0018(6) -0.0050(6)
C19 0.0292(7) 0.0229(7) 0.0363(8) -0.0105(6) -0.0073(6) -0.0012(5)
C48 0.0296(7) 0.0304(7) 0.0257(7) -0.0131(6) -0.0050(5) -0.0033(6)
C3 0.0260(7) 0.0385(8) 0.0387(8) -0.0227(7) 0.0006(6) -0.0085(6)
C39 0.0449(9) 0.0268(7) 0.0332(8) -0.0128(6) -0.0040(6) -0.0012(6)
C49 0.0245(7) 0.0403(8) 0.0374(8) -0.0180(7) -0.0005(6) -0.0048(6)
C20 0.0321(7) 0.0237(7) 0.0411(8) -0.0103(6) -0.0061(6) -0.0079(6)
C6 0.0272(7) 0.0516(9) 0.0264(7) -0.0154(7) 0.0008(6) -0.0102(6)
C34 0.0526(9) 0.0212(7) 0.0306(7) -0.0119(6) -0.0092(7) 0.0037(6)
C7 0.0251(7) 0.0543(10) 0.0249(7) -0.0043(7) -0.0006(5) -0.0110(7)
C10 0.0341(8) 0.0261(7) 0.0459(9) -0.0153(7) -0.0038(7) -0.0026(6)
C52 0.0256(7) 0.0376(8) 0.0536(10) -0.0224(7) 0.0003(7) -0.0044(6)
C33 0.0439(9) 0.0277(7) 0.0382(8) -0.0158(6) -0.0123(7) 0.0038(6)
C50 0.0314(8) 0.0362(8) 0.0407(8) -0.0168(7) 0.0028(6) -0.0103(6)
C53 0.0291(7) 0.0349(8) 0.0452(9) -0.0180(7) 0.0023(6) -0.0090(6)
C37 0.0670(10) 0.0263(7) 0.0318(8) -0.0116(6) 0.0081(7) -0.0045(7)
C38 0.0495(10) 0.0274(8) 0.0429(9) -0.0155(7) 0.0040(7) -0.0041(7)
C11 0.0400(9) 0.0304(8) 0.0468(9) -0.0136(7) -0.0026(7) -0.0104(6)
C36 0.0621(10) 0.0271(7) 0.0308(8) -0.0123(6) -0.0050(7) -0.0008(7)
C32 0.0384(8) 0.0291(7) 0.0400(8) -0.0180(6) -0.0107(7) 0.0027(6)
C40 0.0379(9) 0.0442(9) 0.0490(10) -0.0262(8) -0.0061(7) -0.0010(7)
C24 0.0262(7) 0.0413(9) 0.0504(10) -0.0165(8) -0.0028(7) -0.0091(6)
C13 0.0483(10) 0.0381(9) 0.0414(9) -0.0218(7) -0.0069(7) -0.0064(7)
C42 0.0470(9) 0.0400(9) 0.0386(9) -0.0183(7) -0.0103(7) -0.0032(7)
C43 0.0560(11) 0.0408(9) 0.0415(9) -0.0215(8) -0.0089(8) -0.0092(8)
C12 0.0367(13) 0.0265(16) 0.0316(15) -0.0149(12) -0.0075(11) 0.0043(12)
C54 0.0437(9) 0.0340(9) 0.0560(11) -0.0188(8) 0.0026(8) -0.0048(7)
C44 0.0646(12) 0.0449(10) 0.0495(10) -0.0147(8) -0.0261(9) 0.0021(9)
C41 0.0550(12) 0.0492(11) 0.0795(15) -0.0278(11) 0.0091(10) -0.0163(9)
C14 0.0357(12) 0.0517(18) 0.047(2) -0.0317(16) 0.0023(11) 0.0011(11)
C12A 0.050(7) 0.028(7) 0.040(7) -0.016(5) -0.001(6) -0.003(6)
C14A 0.049(6) 0.048(7) 0.045(8) -0.028(6) 0.004(5) -0.005(5)

loop_
_atom_type_symbol
_atom_type_description
_atom_type_scat_dispersion_real
_atom_type_scat_dispersion_imag
_atom_type_scat_source
C C 0.0181 0.0091 'International Tables Vol C Tables 4.2.6.8 and 6.1.1.4'
H H 0.0000 0.0000 'International Tables Vol C Tables 4.2.6.8 and 6.1.1.4'
N N 0.0311 0.0180 'International Tables Vol C Tables 4.2.6.8 and 6.1.1.4'
O O 0.0492 0.0322 'International Tables Vol C Tables 4.2.6.8 and 6.1.1.4'
S S 0.3331 0.5567 'International Tables Vol C Tables 4.2.6.8 and 6.1.1.4'

loop_
_exptl_crystal_face_index_h
_exptl_crystal_face_index_k
_exptl_crystal_face_index_l
_exptl_crystal_face_perp_dist
-3 -7 -4 0.0878
-1 -4 7 0.0861
1 0 11 0.0713
3 5 10 0.0954
3 7 4 0.0854
3 6 -2 0.0891
-1 0 -10 0.0675
-1 -6 4 0.0935
5 -2 -2 0.0435
4 4 -5 0.0809
-1 6 -3 0.0766
-6 1 3 0.0410

loop_
_geom_angle_atom_site_label_1
_geom_angle_atom_site_label_2
_geom_angle_atom_site_label_3
_geom_angle
_geom_angle_site_symmetry_1
_geom_angle_site_symmetry_3
_geom_angle_publ_flag
O17 S15 N1 106.39(6) . . ?
O17 S15 C18 108.59(6) . . ?
O16 S15 O17 119.34(6) . . ?
O16 S15 N1 106.84(6) . . ?
O16 S15 C18 109.56(6) . . ?
N1 S15 C18 105.18(6) . . ?
O47 S45 O46 119.90(7) . . ?
O47 S45 N31 105.56(6) . . ?
O47 S45 C48 109.29(7) . . ?
O46 S45 N31 107.14(7) . . ?
O46 S45 C48 108.97(7) . . ?
N31 S45 C48 104.91(6) . . ?
C5 N1 S15 121.21(9) . . ?
C5 N1 C2 107.66(11) . . ?
C2 N1 S15 123.32(10) . . ?
C35 N31 S45 122.28(10) . . ?
C35 N31 C32 108.35(12) . . ?
C32 N31 S45 124.35(11) . . ?
C9 C5 N1 130.21(12) . . ?
C9 C5 C4 122.66(13) . . ?
C4 C5 N1 107.08(12) . . ?
C23 C18 S15 119.88(10) . . ?
C23 C18 C19 121.15(13) . . ?
C19 C18 S15 118.97(10) . . ?
C5 C9 H9 121.5 . . ?
C8 C9 C5 116.98(13) . . ?
C8 C9 H9 121.5 . . ?
C5 C4 C3 108.13(13) . . ?
C6 C4 C5 118.79(14) . . ?
C6 C4 C3 133.04(14) . . ?
C18 C23 H23 120.7 . . ?
C22 C23 C18 118.63(13) . . ?
C22 C23 H23 120.7 . . ?
C39 C35 N31 130.87(14) . . ?
C39 C35 C34 122.51(15) . . ?
C34 C35 N31 106.60(14) . . ?
N1 C2 C10 122.33(13) . . ?
C3 C2 N1 109.07(13) . . ?
C3 C2 C10 127.71(13) . . ?
C22 C21 C24 120.89(13) . . ?
C20 C21 C22 118.37(13) . . ?
C20 C21 C24 120.73(13) . . ?
C23 C22 C21 121.48(13) . . ?
C23 C22 H22 119.3 . . ?
C21 C22 H22 119.3 . . ?
C9 C8 H8 119.4 . . ?
C9 C8 C7 121.29(15) . . ?
C7 C8 H8 119.4 . . ?
C52 C51 C54 119.69(14) . . ?
C50 C51 C52 118.57(14) . . ?
C50 C51 C54 121.74(15) . . ?
C18 C19 H19 120.4 . . ?
C20 C19 C18 119.12(13) . . ?
C20 C19 H19 120.4 . . ?
C49 C48 S45 119.91(11) . . ?
C49 C48 C53 120.69(14) . . ?
C53 C48 S45 119.37(12) . . ?
C4 C3 C12 129.8(2) . . ?
C4 C3 C12A 108.1(8) . . ?
C2 C3 C4 108.00(13) . . ?
C2 C3 C12 122.2(2) . . ?
C2 C3 C12A 143.1(8) . . ?
C35 C39 H39 121.3 . . ?
C38 C39 C35 117.44(15) . . ?
C38 C39 H39 121.3 . . ?
C48 C49 H49 120.5 . . ?
C50 C49 C48 118.97(14) . . ?
C50 C49 H49 120.5 . . ?
C21 C20 H20 119.4 . . ?
C19 C20 C21 121.25(13) . . ?
C19 C20 H20 119.4 . . ?
C4 C6 H6 120.5 . . ?
C7 C6 C4 119.09(14) . . ?
C7 C6 H6 120.5 . . ?
C35 C34 C33 108.15(14) . . ?
C36 C34 C35 118.54(16) . . ?
C36 C34 C33 133.31(15) . . ?
C8 C7 H7 119.4 . . ?
C6 C7 C8 121.15(14) . . ?
C6 C7 H7 119.4 . . ?
C2 C10 H10A 109.3 . . ?
C2 C10 H10B 109.3 . . ?
C2 C10 C11 111.53(13) . . ?
H10A C10 H10B 108.0 . . ?
C11 C10 H10A 109.3 . . ?
C11 C10 H10B 109.3 . . ?
C51 C52 H52 119.4 . . ?
C53 C52 C51 121.18(14) . . ?
C53 C52 H52 119.4 . . ?
C34 C33 C42 126.87(15) . . ?
C32 C33 C34 108.35(14) . . ?
C32 C33 C42 124.68(16) . . ?
C51 C50 H50 119.3 . . ?
C49 C50 C51 121.39(14) . . ?
C49 C50 H50 119.3 . . ?
C48 C53 H53 120.4 . . ?
C52 C53 C48 119.17(14) . . ?
C52 C53 H53 120.4 . . ?
C38 C37 H37 119.5 . . ?
C36 C37 H37 119.5 . . ?
C36 C37 C38 121.09(16) . . ?
C39 C38 C37 120.89(17) . . ?
C39 C38 H38 119.6 . . ?
C37 C38 H38 119.6 . . ?
C10 C11 H11A 109.5 . . ?
C10 C11 H11B 109.5 . . ?
C10 C11 H11C 109.5 . . ?
H11A C11 H11B 109.5 . . ?
H11A C11 H11C 109.5 . . ?
H11B C11 H11C 109.5 . . ?
C34 C36 H36 120.3 . . ?
C37 C36 C34 119.50(16) . . ?
C37 C36 H36 120.3 . . ?
N31 C32 C40 123.69(14) . . ?
C33 C32 N31 108.41(14) . . ?
C33 C32 C40 127.71(15) . . ?
C32 C40 H40A 108.9 . . ?
C32 C40 H40B 108.9 . . ?
C32 C40 C41 113.28(15) . . ?
H40A C40 H40B 107.7 . . ?
C41 C40 H40A 108.9 . . ?
C41 C40 H40B 108.9 . . ?
C21 C24 H24A 109.5 . . ?
C21 C24 H24B 109.5 . . ?
C21 C24 H24C 109.5 . . ?
H24A C24 H24B 109.5 . . ?
H24A C24 H24C 109.5 . . ?
H24B C24 H24C 109.5 . . ?
H13A C13 H13B 109.5 . . ?
H13A C13 H13C 109.5 . . ?
H13B C13 H13C 109.5 . . ?
H13D C13 H13E 109.5 . . ?
H13D C13 H13F 109.5 . . ?
H13E C13 H13F 109.5 . . ?
C12 C13 H13A 109.5 . . ?
C12 C13 H13B 109.5 . . ?
C12 C13 H13C 109.5 . . ?
C12A C13 H13D 109.5 . . ?
C12A C13 H13E 109.5 . . ?
C12A C13 H13F 109.5 . . ?
C33 C42 H42 107.4 . . ?
C33 C42 C43 110.81(14) . . ?
C33 C42 C44 111.94(14) . . ?
C43 C42 H42 107.4 . . ?
C44 C42 H42 107.4 . . ?
C44 C42 C43 111.50(15) . . ?
C42 C43 H43A 109.5 . . ?
C42 C43 H43B 109.5 . . ?
C42 C43 H43C 109.5 . . ?
H43A C43 H43B 109.5 . . ?
H43A C43 H43C 109.5 . . ?
H43B C43 H43C 109.5 . . ?
C3 C12 H12 107.5 . . ?
C13 C12 C3 110.6(2) . . ?
C13 C12 H12 107.5 . . ?
C13 C12 C14 111.4(3) . . ?
C14 C12 C3 112.1(3) . . ?
C14 C12 H12 107.5 . . ?
C51 C54 H54A 109.5 . . ?
C51 C54 H54B 109.5 . . ?
C51 C54 H54C 109.5 . . ?
H54A C54 H54B 109.5 . . ?
H54A C54 H54C 109.5 . . ?
H54B C54 H54C 109.5 . . ?
C42 C44 H44A 109.5 . . ?
C42 C44 H44B 109.5 . . ?
C42 C44 H44C 109.5 . . ?
H44A C44 H44B 109.5 . . ?
H44A C44 H44C 109.5 . . ?
H44B C44 H44C 109.5 . . ?
C40 C41 H41A 109.5 . . ?
C40 C41 H41B 109.5 . . ?
C40 C41 H41C 109.5 . . ?
H41A C41 H41B 109.5 . . ?
H41A C41 H41C 109.5 . . ?
H41B C41 H41C 109.5 . . ?
C12 C14 H14A 109.5 . . ?
C12 C14 H14B 109.5 . . ?
C12 C14 H14C 109.5 . . ?
H14A C14 H14B 109.5 . . ?
H14A C14 H14C 109.5 . . ?
H14B C14 H14C 109.5 . . ?
C3 C12A H12A 105.0 . . ?
C13 C12A C3 116.4(9) . . ?
C13 C12A H12A 105.0 . . ?
C13 C12A C14A 118.5(12) . . ?
C14A C12A C3 105.7(15) . . ?
C14A C12A H12A 105.0 . . ?
C12A C14A H14D 109.5 . . ?
C12A C14A H14E 109.5 . . ?
C12A C14A H14F 109.5 . . ?
H14D C14A H14E 109.5 . . ?
H14D C14A H14F 109.5 . . ?
H14E C14A H14F 109.5 . . ?

loop_
_geom_bond_atom_site_label_1
_geom_bond_atom_site_label_2
_geom_bond_distance
_geom_bond_site_symmetry_2
_geom_bond_publ_flag
S15 O17 1.4294(10) . ?
S15 O16 1.4272(10) . ?
S15 N1 1.6716(11) . ?
S15 C18 1.7536(13) . ?
S45 O47 1.4286(11) . ?
S45 O46 1.4304(12) . ?
S45 N31 1.6724(12) . ?
S45 C48 1.7548(15) . ?
N1 C5 1.4193(18) . ?
N1 C2 1.4420(17) . ?
N31 C35 1.415(2) . ?
N31 C32 1.436(2) . ?
C5 C9 1.391(2) . ?
C5 C4 1.4089(19) . ?
C18 C23 1.3895(19) . ?
C18 C19 1.3898(19) . ?
C9 H9 0.9500 . ?
C9 C8 1.389(2) . ?
C4 C3 1.452(2) . ?
C4 C6 1.396(2) . ?
C23 H23 0.9500 . ?
C23 C22 1.385(2) . ?
C35 C39 1.395(2) . ?
C35 C34 1.409(2) . ?
C2 C3 1.355(2) . ?
C2 C10 1.500(2) . ?
C21 C22 1.396(2) . ?
C21 C20 1.392(2) . ?
C21 C24 1.499(2) . ?
C22 H22 0.9500 . ?
C8 H8 0.9500 . ?
C8 C7 1.397(2) . ?
C51 C52 1.390(2) . ?
C51 C50 1.388(2) . ?
C51 C54 1.502(2) . ?
C19 H19 0.9500 . ?
C19 C20 1.381(2) . ?
C48 C49 1.389(2) . ?
C48 C53 1.391(2) . ?
C3 C12 1.535(3) . ?
C3 C12A 1.503(13) . ?
C39 H39 0.9500 . ?
C39 C38 1.383(2) . ?
C49 H49 0.9500 . ?
C49 C50 1.382(2) . ?
C20 H20 0.9500 . ?
C6 H6 0.9500 . ?
C6 C7 1.381(2) . ?
C34 C33 1.446(2) . ?
C34 C36 1.400(2) . ?
C7 H7 0.9500 . ?
C10 H10A 0.9900 . ?
C10 H10B 0.9900 . ?
C10 C11 1.533(2) . ?
C52 H52 0.9500 . ?
C52 C53 1.380(2) . ?
C33 C32 1.354(2) . ?
C33 C42 1.517(2) . ?
C50 H50 0.9500 . ?
C53 H53 0.9500 . ?
C37 H37 0.9500 . ?
C37 C38 1.410(3) . ?
C37 C36 1.373(3) . ?
C38 H38 0.9500 . ?
C11 H11A 0.9800 . ?
C11 H11B 0.9800 . ?
C11 H11C 0.9800 . ?
C36 H36 0.9500 . ?
C32 C40 1.500(2) . ?
C40 H40A 0.9900 . ?
C40 H40B 0.9900 . ?
C40 C41 1.516(3) . ?
C24 H24A 0.9800 . ?
C24 H24B 0.9800 . ?
C24 H24C 0.9800 . ?
C13 H13A 0.9800 . ?
C13 H13B 0.9800 . ?
C13 H13C 0.9800 . ?
C13 H13D 0.9800 . ?
C13 H13E 0.9800 . ?
C13 H13F 0.9800 . ?
C13 C12 1.522(3) . ?
C13 C12A 1.456(14) . ?
C42 H42 1.0000 . ?
C42 C43 1.531(2) . ?
C42 C44 1.520(2) . ?
C43 H43A 0.9800 . ?
C43 H43B 0.9800 . ?
C43 H43C 0.9800 . ?
C12 H12 1.0000 . ?
C12 C14 1.535(6) . ?
C54 H54A 0.9800 . ?
C54 H54B 0.9800 . ?
C54 H54C 0.9800 . ?
C44 H44A 0.9800 . ?
C44 H44B 0.9800 . ?
C44 H44C 0.9800 . ?
C41 H41A 0.9800 . ?
C41 H41B 0.9800 . ?
C41 H41C 0.9800 . ?
C14 H14A 0.9800 . ?
C14 H14B 0.9800 . ?
C14 H14C 0.9800 . ?
C12A H12A 1.0000 . ?
C12A C14A 1.50(3) . ?
C14A H14D 0.9800 . ?
C14A H14E 0.9800 . ?
C14A H14F 0.9800 . ?

loop_
_geom_torsion_atom_site_label_1
_geom_torsion_atom_site_label_2
_geom_torsion_atom_site_label_3
_geom_torsion_atom_site_label_4
_geom_torsion
_geom_torsion_site_symmetry_1
_geom_torsion_site_symmetry_2
_geom_torsion_site_symmetry_3
_geom_torsion_site_symmetry_4
_geom_torsion_publ_flag
S15 N1 C5 C9 30.04(19) . . . . ?
S15 N1 C5 C4 -152.59(9) . . . . ?
S15 N1 C2 C3 150.77(10) . . . . ?
S15 N1 C2 C10 -39.24(17) . . . . ?
S15 C18 C23 C22 -178.82(11) . . . . ?
S15 C18 C19 C20 179.22(11) . . . . ?
S45 N31 C35 C39 23.1(2) . . . . ?
S45 N31 C35 C34 -158.37(10) . . . . ?
S45 N31 C32 C33 159.12(11) . . . . ?
S45 N31 C32 C40 -25.7(2) . . . . ?
S45 C48 C49 C50 177.67(12) . . . . ?
S45 C48 C53 C52 -176.92(12) . . . . ?
O17 S15 N1 C5 -41.30(11) . . . . ?
O17 S15 N1 C2 173.34(10) . . . . ?
O17 S15 C18 C23 -165.37(11) . . . . ?
O17 S15 C18 C19 14.94(13) . . . . ?
O16 S15 N1 C5 -169.81(10) . . . . ?
O16 S15 N1 C2 44.83(12) . . . . ?
O16 S15 C18 C23 -33.44(13) . . . . ?
O16 S15 C18 C19 146.86(11) . . . . ?
O47 S45 N31 C35 -37.22(13) . . . . ?
O47 S45 N31 C32 170.83(12) . . . . ?
O47 S45 C48 C49 25.50(14) . . . . ?
O47 S45 C48 C53 -156.11(12) . . . . ?
O46 S45 N31 C35 -166.08(11) . . . . ?
O46 S45 N31 C32 41.97(14) . . . . ?
O46 S45 C48 C49 158.25(12) . . . . ?
O46 S45 C48 C53 -23.36(14) . . . . ?
N1 S15 C18 C23 81.07(12) . . . . ?
N1 S15 C18 C19 -98.62(12) . . . . ?
N1 C5 C9 C8 175.99(13) . . . . ?
N1 C5 C4 C3 2.60(15) . . . . ?
N1 C5 C4 C6 -175.28(12) . . . . ?
N1 C2 C3 C4 0.17(16) . . . . ?
N1 C2 C3 C12 178.31(17) . . . . ?
N1 C2 C3 C12A 168.2(12) . . . . ?
N1 C2 C10 C11 -71.20(17) . . . . ?
N31 S45 C48 C49 -87.29(13) . . . . ?
N31 S45 C48 C53 91.11(13) . . . . ?
N31 C35 C39 C38 179.66(14) . . . . ?
N31 C35 C34 C33 0.35(16) . . . . ?
N31 C35 C34 C36 -179.92(12) . . . . ?
N31 C32 C40 C41 -82.0(2) . . . . ?
C5 N1 C2 C3 1.44(15) . . . . ?
C5 N1 C2 C10 171.44(12) . . . . ?
C5 C9 C8 C7 -0.9(2) . . . . ?
C5 C4 C3 C2 -1.74(16) . . . . ?
C5 C4 C3 C12 -179.70(19) . . . . ?
C5 C4 C3 C12A -174.2(7) . . . . ?
C5 C4 C6 C7 -1.7(2) . . . . ?
C18 S15 N1 C5 73.79(11) . . . . ?
C18 S15 N1 C2 -71.56(12) . . . . ?
C18 C23 C22 C21 -0.3(2) . . . . ?
C18 C19 C20 C21 -0.5(2) . . . . ?
C9 C5 C4 C3 -179.79(12) . . . . ?
C9 C5 C4 C6 2.3(2) . . . . ?
C9 C8 C7 C6 1.4(2) . . . . ?
C4 C5 C9 C8 -1.0(2) . . . . ?
C4 C3 C12 C13 78.5(3) . . . . ?
C4 C3 C12 C14 -46.5(4) . . . . ?
C4 C3 C12A C13 110.7(13) . . . . ?
C4 C3 C12A C14A -115.5(15) . . . . ?
C4 C6 C7 C8 -0.1(2) . . . . ?
C23 C18 C19 C20 -0.5(2) . . . . ?
C35 N31 C32 C33 3.88(16) . . . . ?
C35 N31 C32 C40 179.10(13) . . . . ?
C35 C39 C38 C37 -0.1(2) . . . . ?
C35 C34 C33 C32 2.07(17) . . . . ?
C35 C34 C33 C42 -174.39(14) . . . . ?
C35 C34 C36 C37 -0.2(2) . . . . ?
C2 N1 C5 C9 -179.85(13) . . . . ?
C2 N1 C5 C4 -2.49(14) . . . . ?
C2 C3 C12 C13 -99.2(3) . . . . ?
C2 C3 C12 C14 135.8(3) . . . . ?
C2 C3 C12A C13 -57(2) . . . . ?
C2 C3 C12A C14A 76.5(14) . . . . ?
C22 C21 C20 C19 0.9(2) . . . . ?
C51 C52 C53 C48 -1.0(2) . . . . ?
C19 C18 C23 C22 0.9(2) . . . . ?
C48 S45 N31 C35 78.19(12) . . . . ?
C48 S45 N31 C32 -73.77(13) . . . . ?
C48 C49 C50 C51 -0.5(2) . . . . ?
C3 C4 C6 C7 -178.96(14) . . . . ?
C3 C2 C10 C11 96.83(18) . . . . ?
C39 C35 C34 C33 179.05(13) . . . . ?
C39 C35 C34 C36 -1.2(2) . . . . ?
C49 C48 C53 C52 1.5(2) . . . . ?
C20 C21 C22 C23 -0.5(2) . . . . ?
C6 C4 C3 C2 175.71(15) . . . . ?
C6 C4 C3 C12 -2.2(3) . . . . ?
C6 C4 C3 C12A 3.2(7) . . . . ?
C34 C35 C39 C38 1.3(2) . . . . ?
C34 C33 C32 N31 -3.61(17) . . . . ?
C34 C33 C32 C40 -178.58(14) . . . . ?
C34 C33 C42 C43 58.1(2) . . . . ?
C34 C33 C42 C44 -67.1(2) . . . . ?
C10 C2 C3 C4 -169.14(14) . . . . ?
C10 C2 C3 C12 9.0(3) . . . . ?
C10 C2 C3 C12A -1.1(12) . . . . ?
C52 C51 C50 C49 0.9(2) . . . . ?
C33 C34 C36 C37 179.49(16) . . . . ?
C33 C32 C40 C41 92.3(2) . . . . ?
C50 C51 C52 C53 -0.1(2) . . . . ?
C53 C48 C49 C50 -0.7(2) . . . . ?
C38 C37 C36 C34 1.4(2) . . . . ?
C36 C34 C33 C32 -177.61(16) . . . . ?
C36 C34 C33 C42 5.9(3) . . . . ?
C36 C37 C38 C39 -1.3(2) . . . . ?
C32 N31 C35 C39 178.94(15) . . . . ?
C32 N31 C35 C34 -2.51(15) . . . . ?
C32 C33 C42 C43 -117.83(18) . . . . ?
C32 C33 C42 C44 117.01(19) . . . . ?
C24 C21 C22 C23 178.92(15) . . . . ?
C24 C21 C20 C19 -178.52(15) . . . . ?
C42 C33 C32 N31 172.95(14) . . . . ?
C42 C33 C32 C40 -2.0(3) . . . . ?
C54 C51 C52 C53 -179.65(16) . . . . ?
C54 C51 C50 C49 -179.58(15) . . . . ?

loop_
_exptl_oxdiff_crystal_face_indexfrac_h
_exptl_oxdiff_crystal_face_indexfrac_k
_exptl_oxdiff_crystal_face_indexfrac_l
_exptl_oxdiff_crystal_face_x
_exptl_oxdiff_crystal_face_y
_exptl_oxdiff_crystal_face_z
-3.3433 -7.1358 -3.7797 0.1220 -0.7065 0.6971
-1.4783 -4.2139 6.5575 -0.0323 0.1857 0.9821
0.5965 0.0076 10.5106 -0.1248 0.7215 0.6811
2.6972 4.8739 9.9117 -0.1703 0.9854 -0.0004
3.3548 7.1219 4.0906 -0.1255 0.7270 -0.6751
2.6155 6.2499 -2.2321 -0.0411 0.2386 -0.9702
-0.5406 0.1127 -10.4543 0.1228 -0.7101 -0.6933
-0.5429 -5.8240 4.1602 0.2656 0.0457 0.9630
5.4225 -2.2608 -2.1941 0.9778 0.1690 -0.1239
3.7459 3.8409 -5.0344 0.3509 0.0608 -0.9345
-0.8131 5.9931 -3.3534 -0.4863 -0.0839 -0.8697
-5.5605 1.4531 2.8134 -0.9507 -0.1644 0.2630
